data_1535015
loop_
_publ_author_name
'Hanauer, T.'
'Kraus, F.'
'Reil, M.'
'Korber, N.'

_publ_section_title
;
 Isolated cyclo-tetraarsendiide anions: synthesis and crystal structures
 of bis(tetraamminelithium) tetraarsenide [Li (N H3)4]2 As4,
 bis(pentaamminesodium) tetraarsenide - ammonia (1/3) [Na (N H3)5]2 As4 *
 3(N H3) and bis[(4,7,13,16,21,24-hexaoxa-1,10-diazabicyclo
 [8.8.8]hexacosan)(cesium, rubidium)] tetraarsenide - ammonia (1/2)
 [Cs0.35 Rb0.65 (2,2,2-crypt)]2 As4 * 2(N H3)
;
_journal_name_full
;
Monatshefte fuer Chemie und verwandte Teile anderer Wissenschaften (109,1978-)
;
_journal_page_first 147
_journal_page_last 156
_journal_volume 137
_journal_year 2006
_chemical_formula_sum 'As4 H24 Li2 N8'
_chemical_name_systematic '(Li (N H3)4)2 As4'
_space_group_IT_number 14
_symmetry_space_group_name_Hall '-P 2ybc'
_symmetry_space_group_name_H-M 'P 1 21/c 1'
_cell_angle_alpha 90
_cell_angle_beta 92.75
_cell_angle_gamma 90
_cell_formula_units_Z 4
_cell_length_a 11.851
_cell_length_b 10.41
_cell_length_c 13.721
_cell_volume 1690.795
_citation_journal_id_ASTM MOCMB7
_cod_data_source_file Hanauer_MOCMB7_2006_1999.cif
_cod_data_source_block H24As4Li2N8
_cod_original_formula_sum 'H24 As4 Li2 N8'
_cod_database_code 1535015

loop_
_symmetry_equiv_pos_as_xyz
x,y,z
-x,y+1/2,-z+1/2
-x,-y,-z
x,-y-1/2,z-1/2

loop_
_atom_site_label
_atom_site_type_symbol
_atom_site_fract_x
_atom_site_fract_y
_atom_site_fract_z
_atom_site_occupancy
_atom_site_U_iso_or_equiv
As2 As 0.57886 0.05903 0.59406 1 0.0
H4 H+1 0.8906 0.2939 0.701 1 0.0
Li1 Li+1 0.9387 0.0867 0.6153 1 0.0
H10 H+1 0.793 -0.0904 0.6174 1 0.0
As3 As 1.10222 0.03672 0.08361 1 0.0
H7 H+1 1.1301 0.1952 0.6314 1 0.0
H13 H+1 0.5928 -0.307 0.2123 1 0.0
H1 H+1 0.9286 0.1374 0.4373 1 0.0
N8 N-3 0.6192 -0.1651 -0.0048 1 0.0
H9 H+1 1.1269 0.0982 0.7107 1 0.0
As1 As 0.60587 0.02427 0.42709 1 0.0
As4 As 0.91729 -0.04666 0.08841 1 0.0
N1 N-3 0.8876 0.17 0.4859 1 0.0
H22 H+1 0.6959 -0.1587 -0.0034 1 0.0
H16 H+1 0.7045 0.0806 0.1393 1 0.0
H17 H+1 0.6299 0.093 0.2229 1 0.0
H18 H+1 0.5916 0.1419 0.125 1 0.0
H24 H+1 0.5987 -0.2488 -0.0128 1 0.0
H3 H+1 0.813 0.1533 0.473 1 0.0
H5 H+1 0.9092 0.1944 0.7778 1 0.0
N4 N-3 0.8658 -0.0903 0.6416 1 0.0
Li2 Li+1 0.5609 -0.0976 0.1237 1 0.0
H14 H+1 0.5948 -0.2037 0.2872 1 0.0
H20 H+1 0.3688 -0.1088 0.1971 1 0.0
H12 H+1 0.9052 -0.153 0.6119 1 0.0
H11 H+1 0.8674 -0.1051 0.707 1 0.0
H8 H+1 1.1506 0.0575 0.6098 1 0.0
N7 N-3 0.3876 -0.123 0.1345 1 0.0
H19 H+1 0.3498 -0.0666 0.0942 1 0.0
N6 N-3 0.6316 0.0792 0.1575 1 0.0
N2 N-3 0.8757 0.2114 0.7181 1 0.0
H2 H+1 0.8984 0.2564 0.4898 1 0.0
H15 H+1 0.6962 -0.2281 0.2303 1 0.0
H23 H+1 0.589 -0.1178 -0.0554 1 0.0
H6 H+1 0.7997 0.2003 0.7205 1 0.0
H21 H+1 0.3685 -0.2048 0.1169 1 0.0
N3 N-3 1.1108 0.1131 0.6461 1 0.0
N5 N-3 0.6193 -0.2272 0.2279 1 0.0
